data_7701793
loop_
_publ_author_name
'Mikata, Yuji'
'Kaneda, Minori'
'Konno, Hideo'
'Matsumoto, Arimasa'
'Sato, Shin-Ichiro'
'Kawamura, Masaya'
'Iwatsuki, Satoshi'

_publ_section_title
;
 Methoxy-substituted tetrakisquinoline analogs of EGTA and BAPTA for
 fluorescence detection of Cd<sup>2+</sup>&#x2009;.
;
_journal_issue 12
_journal_name_full 'Dalton transactions (Cambridge, England : 2003)'
_journal_page_first 3840
_journal_page_last 3852
_journal_paper_doi 10.1039/c8dt04735a
_journal_volume 48
_journal_year 2019
_chemical_formula_moiety 'C67 H74 Br2 Cd2 Cl2 N6 O24'
_chemical_formula_sum 'C67 H74 Br2 Cd2 Cl2 N6 O24'
_chemical_formula_weight 1802.88
_space_group_crystal_system triclinic
_space_group_IT_number 2
_space_group_name_Hall '-P 1'
_space_group_name_H-M_alt 'P -1'
_atom_sites_solution_hydrogens geom
_atom_sites_solution_primary direct
_atom_sites_solution_secondary difmap
_audit_update_record
;
2018-11-22 deposited with the CCDC.
2019-01-30 downloaded from the CCDC.
;
_cell_angle_alpha 72.534(5)
_cell_angle_beta 85.863(6)
_cell_angle_gamma 76.622(6)
_cell_formula_units_Z 2
_cell_length_a 13.614(3)
_cell_length_b 16.137(3)
_cell_length_c 20.661(4)
_cell_measurement_reflns_used 10709
_cell_measurement_temperature 153
_cell_measurement_theta_max 30.80
_cell_measurement_theta_min 1.40
_cell_volume 4212.2(15)
_computing_cell_refinement 'CrystalClear-SM Expert 2.0 r16'
_computing_data_collection 'CrystalClear-SM Expert 2.0 r16 (Rigaku, 2014)'
_computing_data_reduction 'CrystalClear-SM Expert 2.0 r16'
_computing_molecular_graphics 'CrystalStructure 4.2.5'
_computing_publication_material 'CrystalStructure 4.2.5 (Rigaku, 2017)'
_computing_structure_refinement 'SHELXL Version 2016/6 (Sheldrick, 2008)'
_computing_structure_solution 'Il Milione (Burla, et al., 2007)'
_diffrn_ambient_temperature 153
_diffrn_detector_area_resol_mean 7.111
_diffrn_measured_fraction_theta_full 0.995
_diffrn_measured_fraction_theta_max 0.989
_diffrn_measurement_device_type 'Rigaku Saturn724'
_diffrn_measurement_method \w
_diffrn_radiation_type 'Mo K\a'
_diffrn_radiation_wavelength 0.71075
_diffrn_reflns_av_R_equivalents 0.0288
_diffrn_reflns_Laue_measured_fraction_full 0.995
_diffrn_reflns_Laue_measured_fraction_max 0.989
_diffrn_reflns_limit_h_max 17
_diffrn_reflns_limit_h_min -17
_diffrn_reflns_limit_k_max 20
_diffrn_reflns_limit_k_min -20
_diffrn_reflns_limit_l_max 25
_diffrn_reflns_limit_l_min -26
_diffrn_reflns_number 44019
_diffrn_reflns_point_group_measured_fraction_full 0.995
_diffrn_reflns_point_group_measured_fraction_max 0.989
_diffrn_reflns_theta_full 25.242
_diffrn_reflns_theta_max 27.500
_diffrn_reflns_theta_min 1.445
_diffrn_standards_number 0
_exptl_absorpt_coefficient_mu 1.591
_exptl_absorpt_correction_T_max 0.938
_exptl_absorpt_correction_T_min 0.845
_exptl_absorpt_correction_type multi-scan
_exptl_absorpt_process_details 'REQAB (Rigaku, 1998)'
_exptl_crystal_colour colorless
_exptl_crystal_density_diffrn 1.421
_exptl_crystal_density_method 'not measured'
_exptl_crystal_description prism
_exptl_crystal_F_000 1820.00
_exptl_crystal_size_max 0.180
_exptl_crystal_size_mid 0.060
_exptl_crystal_size_min 0.040
_refine_diff_density_max 1.50
_refine_diff_density_min -2.08
_refine_ls_extinction_method none
_refine_ls_goodness_of_fit_ref 1.071
_refine_ls_hydrogen_treatment constr
_refine_ls_number_parameters 941
_refine_ls_number_reflns 19115
_refine_ls_number_restraints 0
_refine_ls_R_factor_all 0.0755
_refine_ls_R_factor_gt 0.0555
_refine_ls_shift/su_max 0.002
_refine_ls_structure_factor_coef Fsqd
_refine_ls_weighting_details 'w = 1/[\s^2^(Fo^2^)+(0.1009P)^2^+6.7133P] where P=(Fo^2^+2Fc^2^)/3'
_refine_ls_weighting_scheme calc
_refine_ls_wR_factor_gt 0.1618
_refine_ls_wR_factor_ref 0.1824
_reflns_Friedel_coverage 0.000
_reflns_number_gt 13953
_reflns_number_total 19115
_reflns_threshold_expression F^2^>2.0\s(F^2^)
_cod_data_source_file c8dt04735a2.cif
_cod_data_source_block TriMeOBAPTQ-Cd(ClO4)2-170906-S
_cod_database_code 7701793

loop_
_space_group_symop_id
_space_group_symop_operation_xyz
1 +X,+Y,+Z
2 -X,-Y,-Z

loop_
_atom_site_label
_atom_site_type_symbol
_atom_site_fract_x
_atom_site_fract_y
_atom_site_fract_z
_atom_site_U_iso_or_equiv
_atom_site_adp_type
_atom_site_occupancy
_atom_site_site_symmetry_order
_atom_site_calc_flag
_atom_site_refinement_flags_posn
_atom_site_refinement_flags_adp
Cd1 Cd -0.05290(2) 0.77341(2) 0.69667(2) 0.03013(10) Uani 1 1 d . .
Cd2 Cd 0.16316(2) 0.31214(2) 0.90337(2) 0.03074(10) Uani 1 1 d . .
Br1 Br -0.03857(4) 0.79804(4) 0.81083(3) 0.04940(15) Uani 1 1 d . .
Br2 Br 0.11142(5) 0.38295(5) 0.99726(3) 0.06053(18) Uani 1 1 d . .
Cl3 Cl 0.25369(13) 0.35458(11) 0.56300(8) 0.0606(4) Uani 1 1 d . .
Cl4 Cl 0.0188(2) 0.07698(17) 0.8435(2) 0.1222(11) Uani 1 1 d . .
O1 O -0.0431(2) 0.5930(2) 0.77683(16) 0.0333(7) Uani 1 1 d . .
O2 O 0.1537(2) 0.4885(2) 0.82358(17) 0.0350(7) Uani 1 1 d . .
O3 O -0.5192(2) 1.0567(2) 0.58562(16) 0.0355(7) Uani 1 1 d . .
O4 O -0.4840(3) 1.1253(2) 0.69072(16) 0.0384(8) Uani 1 1 d . .
O5 O -0.3275(3) 1.0461(2) 0.77177(18) 0.0410(8) Uani 1 1 d . .
O6 O 0.4534(3) 0.6694(3) 0.61570(19) 0.0442(8) Uani 1 1 d . .
O7 O 0.4520(3) 0.8105(3) 0.66645(18) 0.0430(8) Uani 1 1 d . .
O8 O 0.2845(3) 0.8820(3) 0.7248(2) 0.0478(9) Uani 1 1 d . .
O9 O -0.3026(3) 0.3252(2) 0.7764(2) 0.0460(9) Uani 1 1 d . .
O10 O -0.3493(3) 0.2798(3) 0.9131(2) 0.0547(10) Uani 1 1 d . .
O11 O -0.2172(3) 0.2808(3) 1.0045(2) 0.0523(10) Uani 1 1 d . .
O12 O 0.6436(3) 0.0537(3) 1.0182(2) 0.0484(9) Uani 1 1 d . .
O13 O 0.5829(3) 0.1133(2) 1.13520(18) 0.0400(8) Uani 1 1 d . .
O14 O 0.3999(3) 0.2083(3) 1.14156(17) 0.0425(8) Uani 1 1 d . .
O15 O -0.0207(3) 0.9025(3) 0.6176(3) 0.0774(16) Uani 1 1 d . .
O16 O 0.1284(3) 0.1722(3) 0.9484(2) 0.0552(10) Uani 1 1 d . .
O17 O 0.2837(5) 0.3664(8) 0.4977(4) 0.160(4) Uani 1 1 d . .
O18 O 0.1510(4) 0.3951(4) 0.5689(3) 0.0825(16) Uani 1 1 d . .
O19 O 0.2672(9) 0.2631(5) 0.5899(7) 0.196(5) Uani 1 1 d . .
O20 O 0.3135(4) 0.3850(3) 0.6008(3) 0.0713(13) Uani 1 1 d . .
O21 O -0.0256(15) 0.0999(10) 0.9018(10) 0.304(10) Uani 1 1 d . .
O22 O -0.0477(10) 0.1097(9) 0.7881(9) 0.255(8) Uani 1 1 d . .
O23 O 0.1026(6) 0.1095(5) 0.8319(6) 0.149(4) Uani 1 1 d . .
O24 O 0.0463(7) -0.0160(5) 0.8597(6) 0.156(4) Uani 1 1 d . .
N1 N -0.0955(3) 0.6659(2) 0.64841(18) 0.0281(7) Uani 1 1 d . .
N2 N 0.2382(3) 0.3424(3) 0.79190(19) 0.0322(8) Uani 1 1 d . .
N3 N -0.2107(3) 0.8331(2) 0.64677(19) 0.0285(7) Uani 1 1 d . .
N4 N 0.0970(3) 0.6993(2) 0.66217(19) 0.0292(7) Uani 1 1 d . .
N5 N 0.0329(3) 0.3361(3) 0.82888(19) 0.0309(8) Uani 1 1 d . .
N6 N 0.3308(3) 0.2291(3) 0.91172(18) 0.0308(8) Uani 1 1 d . .
C1 C -0.1363(3) 0.5832(3) 0.7626(2) 0.0317(9) Uani 1 1 d . .
C2 C -0.1644(3) 0.6196(3) 0.6937(2) 0.0310(9) Uani 1 1 d . .
C3 C -0.2557(3) 0.6119(3) 0.6737(3) 0.0376(10) Uani 1 1 d . .
H3 H -0.274583 0.635252 0.627207 0.045 Uiso 1 1 calc R U
C4 C -0.3202(4) 0.5701(3) 0.7208(3) 0.0429(12) Uani 1 1 d . .
H4 H -0.382791 0.565014 0.706662 0.052 Uiso 1 1 calc R U
C5 C -0.2932(4) 0.5362(3) 0.7880(3) 0.0425(12) Uani 1 1 d . .
H5 H -0.337697 0.508029 0.820105 0.051 Uiso 1 1 calc R U
C6 C -0.2009(4) 0.5426(3) 0.8099(3) 0.0399(11) Uani 1 1 d . .
H6 H -0.182994 0.519558 0.856542 0.048 Uiso 1 1 calc R U
C7 C -0.0107(3) 0.5620(3) 0.8461(2) 0.0356(10) Uani 1 1 d . .
H7A H -0.020492 0.500761 0.867576 0.043 Uiso 1 1 calc R U
H7B H -0.049740 0.601341 0.872017 0.043 Uiso 1 1 calc R U
C8 C 0.0998(4) 0.5635(3) 0.8449(2) 0.0358(10) Uani 1 1 d . .
H8A H 0.112003 0.619600 0.812800 0.043 Uiso 1 1 calc R U
H8B H 0.122261 0.558961 0.890588 0.043 Uiso 1 1 calc R U
C9 C 0.2535(3) 0.4829(3) 0.8054(2) 0.0320(9) Uani 1 1 d . .
C10 C 0.2993(3) 0.4052(3) 0.7868(2) 0.0315(9) Uani 1 1 d . .
C11 C 0.3996(4) 0.3939(4) 0.7675(3) 0.0407(11) Uani 1 1 d . .
H11 H 0.431578 0.342343 0.754661 0.049 Uiso 1 1 calc R U
C12 C 0.4544(4) 0.4571(4) 0.7667(3) 0.0497(13) Uani 1 1 d . .
H12 H 0.523116 0.448476 0.752827 0.060 Uiso 1 1 calc R U
C13 C 0.4100(4) 0.5315(4) 0.7857(3) 0.0481(13) Uani 1 1 d . .
H13 H 0.448451 0.573616 0.785801 0.058 Uiso 1 1 calc R U
C14 C 0.3084(4) 0.5457(3) 0.8049(3) 0.0400(11) Uani 1 1 d . .
H14 H 0.277203 0.597722 0.817538 0.048 Uiso 1 1 calc R U
C15 C -0.1414(3) 0.7274(3) 0.5839(2) 0.0306(9) Uani 1 1 d . .
H15A H -0.169906 0.693928 0.559648 0.037 Uiso 1 1 calc R U
H15B H -0.088769 0.753456 0.554600 0.037 Uiso 1 1 calc R U
C16 C -0.2243(3) 0.8015(3) 0.5970(2) 0.0294(9) Uani 1 1 d . .
C17 C -0.3105(4) 0.8352(3) 0.5551(2) 0.0330(9) Uani 1 1 d . .
H17 H -0.319181 0.809023 0.520974 0.040 Uiso 1 1 calc R U
C18 C -0.3814(4) 0.9062(3) 0.5645(2) 0.0331(9) Uani 1 1 d . .
H18 H -0.439757 0.930101 0.536532 0.040 Uiso 1 1 calc R U
C19 C -0.4367(3) 1.0181(3) 0.6277(2) 0.0315(9) Uani 1 1 d . .
C20 C -0.4192(3) 1.0524(3) 0.6784(2) 0.0320(9) Uani 1 1 d . .
C21 C -0.3337(3) 1.0089(3) 0.7221(2) 0.0319(9) Uani 1 1 d . .
C22 C -0.2657(3) 0.9367(3) 0.7114(2) 0.0319(9) Uani 1 1 d . .
H22 H -0.208451 0.908899 0.740018 0.038 Uiso 1 1 calc R U
C23 C -0.2817(3) 0.9044(3) 0.6576(2) 0.0276(8) Uani 1 1 d . .
C24 C -0.3675(3) 0.9438(3) 0.6158(2) 0.0299(9) Uani 1 1 d . .
C25 C -0.6148(4) 1.0482(4) 0.6193(3) 0.0423(11) Uani 1 1 d . .
H25A H -0.628127 1.083541 0.651372 0.051 Uiso 1 1 calc R U
H25B H -0.612294 0.985467 0.643818 0.051 Uiso 1 1 calc R U
H25C H -0.668849 1.069718 0.585444 0.051 Uiso 1 1 calc R U
C26 C -0.4822(5) 1.2070(3) 0.6387(3) 0.0495(13) Uani 1 1 d . .
H26A H -0.508307 1.204932 0.596368 0.059 Uiso 1 1 calc R U
H26B H -0.412617 1.215084 0.631603 0.059 Uiso 1 1 calc R U
H26C H -0.524332 1.256923 0.652530 0.059 Uiso 1 1 calc R U
C27 C -0.2457(5) 1.0034(4) 0.8182(3) 0.0560(16) Uani 1 1 d . .
H27A H -0.181597 1.003128 0.793287 0.067 Uiso 1 1 calc R U
H27B H -0.251054 0.941946 0.841274 0.067 Uiso 1 1 calc R U
H27C H -0.248264 1.035690 0.851751 0.067 Uiso 1 1 calc R U
C28 C -0.0020(3) 0.6044(3) 0.6351(3) 0.0337(10) Uani 1 1 d . .
H28A H -0.008739 0.595188 0.590510 0.040 Uiso 1 1 calc R U
H28B H 0.003467 0.545998 0.669962 0.040 Uiso 1 1 calc R U
C29 C 0.0950(3) 0.6351(3) 0.6350(2) 0.0299(9) Uani 1 1 d . .
C30 C 0.1822(3) 0.5900(3) 0.6080(2) 0.0356(10) Uani 1 1 d . .
H30 H 0.178357 0.544327 0.588698 0.043 Uiso 1 1 calc R U
C31 C 0.2730(4) 0.6133(3) 0.6100(2) 0.0360(10) Uani 1 1 d . .
H31 H 0.332493 0.583345 0.592460 0.043 Uiso 1 1 calc R U
C32 C 0.3662(3) 0.7105(3) 0.6406(2) 0.0354(10) Uani 1 1 d . .
C33 C 0.3662(3) 0.7776(3) 0.6685(2) 0.0358(10) Uani 1 1 d . .
C34 C 0.2754(4) 0.8167(3) 0.6980(3) 0.0368(10) Uani 1 1 d . .
C35 C 0.1879(4) 0.7903(3) 0.6962(2) 0.0359(10) Uani 1 1 d . .
H35 H 0.127990 0.816899 0.715499 0.043 Uiso 1 1 calc R U
C36 C 0.1862(3) 0.7230(3) 0.6654(2) 0.0290(9) Uani 1 1 d . .
C37 C 0.2766(3) 0.6814(3) 0.6381(2) 0.0318(9) Uani 1 1 d . .
C38 C 0.4761(5) 0.7161(5) 0.5477(3) 0.0635(17) Uani 1 1 d . .
H38A H 0.480648 0.776602 0.545651 0.076 Uiso 1 1 calc R U
H38B H 0.422566 0.719119 0.517304 0.076 Uiso 1 1 calc R U
H38C H 0.540694 0.684678 0.533631 0.076 Uiso 1 1 calc R U
C39 C 0.5041(4) 0.7815(4) 0.7294(3) 0.0467(12) Uani 1 1 d . .
H39A H 0.536836 0.718212 0.739098 0.056 Uiso 1 1 calc R U
H39B H 0.456043 0.790063 0.765688 0.056 Uiso 1 1 calc R U
H39C H 0.555437 0.816171 0.726666 0.056 Uiso 1 1 calc R U
C40 C 0.1972(5) 0.9217(5) 0.7563(4) 0.0646(18) Uani 1 1 d . .
H40A H 0.171876 0.875082 0.791089 0.078 Uiso 1 1 calc R U
H40B H 0.144858 0.954074 0.722073 0.078 Uiso 1 1 calc R U
H40C H 0.214919 0.963098 0.777436 0.078 Uiso 1 1 calc R U
C41 C 0.1580(4) 0.3753(4) 0.7400(2) 0.0377(10) Uani 1 1 d . .
H41A H 0.181430 0.349672 0.702229 0.045 Uiso 1 1 calc R U
H41B H 0.149073 0.440767 0.721692 0.045 Uiso 1 1 calc R U
C42 C 0.0564(3) 0.3548(3) 0.7636(2) 0.0327(9) Uani 1 1 d . .
C43 C -0.0123(4) 0.3620(3) 0.7134(2) 0.0356(10) Uani 1 1 d . .
H43 H 0.007400 0.375467 0.667023 0.043 Uiso 1 1 calc R U
C44 C -0.1073(4) 0.3497(3) 0.7317(3) 0.0401(11) Uani 1 1 d . .
H44 H -0.154480 0.354545 0.698356 0.048 Uiso 1 1 calc R U
C45 C -0.2319(4) 0.3171(3) 0.8236(3) 0.0385(11) Uani 1 1 d . .
C46 C -0.2559(4) 0.2998(3) 0.8908(3) 0.0433(12) Uani 1 1 d . .
C47 C -0.1841(4) 0.2965(3) 0.9394(3) 0.0413(11) Uani 1 1 d . .
C48 C -0.0890(4) 0.3088(3) 0.9179(3) 0.0368(10) Uani 1 1 d . .
H48 H -0.040793 0.306296 0.949840 0.044 Uiso 1 1 calc R U
C49 C -0.0631(3) 0.3249(3) 0.8490(2) 0.0329(9) Uani 1 1 d . .
C50 C -0.1346(3) 0.3297(3) 0.8011(3) 0.0337(10) Uani 1 1 d . .
C51 C -0.3131(5) 0.2415(5) 0.7710(4) 0.0617(17) Uani 1 1 d . .
H51A H -0.331459 0.204993 0.815354 0.074 Uiso 1 1 calc R U
H51B H -0.249016 0.210622 0.755838 0.074 Uiso 1 1 calc R U
H51C H -0.366054 0.251415 0.738049 0.074 Uiso 1 1 calc R U
C52 C -0.4197(4) 0.3443(5) 0.9359(4) 0.0622(17) Uani 1 1 d . .
H52A H -0.430977 0.401385 0.900192 0.075 Uiso 1 1 calc R U
H52B H -0.393345 0.351170 0.976478 0.075 Uiso 1 1 calc R U
H52C H -0.483653 0.325053 0.947027 0.075 Uiso 1 1 calc R U
C53 C -0.1465(5) 0.2721(6) 1.0549(3) 0.069(2) Uani 1 1 d . .
H53A H -0.120229 0.326342 1.043997 0.083 Uiso 1 1 calc R U
H53B H -0.090640 0.220928 1.056044 0.083 Uiso 1 1 calc R U
H53C H -0.179944 0.262954 1.099271 0.083 Uiso 1 1 calc R U
C54 C 0.2942(4) 0.2511(3) 0.7935(2) 0.0363(10) Uani 1 1 d . .
H54A H 0.334267 0.253572 0.751332 0.044 Uiso 1 1 calc R U
H54B H 0.245555 0.213279 0.795657 0.044 Uiso 1 1 calc R U
C55 C 0.3639(3) 0.2101(3) 0.8542(2) 0.0323(9) Uani 1 1 d . .
C56 C 0.4583(4) 0.1551(3) 0.8486(3) 0.0373(10) Uani 1 1 d . .
H56 H 0.479824 0.143829 0.806698 0.045 Uiso 1 1 calc R U
C57 C 0.5189(4) 0.1179(3) 0.9047(3) 0.0385(11) Uani 1 1 d . .
H57 H 0.581585 0.078050 0.902495 0.046 Uiso 1 1 calc R U
C58 C 0.5524(3) 0.1093(3) 1.0235(3) 0.0369(10) Uani 1 1 d . .
C59 C 0.5211(3) 0.1350(3) 1.0802(2) 0.0338(10) Uani 1 1 d . .
C60 C 0.4226(4) 0.1896(3) 1.0816(2) 0.0355(10) Uani 1 1 d . .
C61 C 0.3593(3) 0.2190(3) 1.0267(2) 0.0346(10) Uani 1 1 d . .
H61 H 0.294158 0.255503 1.028603 0.042 Uiso 1 1 calc R U
C62 C 0.3919(3) 0.1947(3) 0.9678(2) 0.0330(9) Uani 1 1 d . .
C63 C 0.4886(3) 0.1384(3) 0.9656(2) 0.0331(9) Uani 1 1 d . .
C64 C 0.7330(4) 0.0741(5) 1.0358(4) 0.0609(16) Uani 1 1 d . .
H64A H 0.757164 0.033502 1.080136 0.073 Uiso 1 1 calc R U
H64B H 0.717838 0.135638 1.037854 0.073 Uiso 1 1 calc R U
H64C H 0.785182 0.067104 1.001425 0.073 Uiso 1 1 calc R U
C65 C 0.5725(5) 0.0349(4) 1.1861(3) 0.0581(16) Uani 1 1 d . .
H65A H 0.613916 -0.017038 1.174454 0.070 Uiso 1 1 calc R U
H65B H 0.501553 0.030626 1.189631 0.070 Uiso 1 1 calc R U
H65C H 0.594840 0.036499 1.229683 0.070 Uiso 1 1 calc R U
C66 C 0.3020(4) 0.2627(4) 1.1469(3) 0.0487(13) Uani 1 1 d . .
H66A H 0.250040 0.235235 1.136890 0.058 Uiso 1 1 calc R U
H66B H 0.296844 0.321982 1.114485 0.058 Uiso 1 1 calc R U
H66C H 0.292077 0.268055 1.193081 0.058 Uiso 1 1 calc R U
C67 C 0.1391(9) 0.1207(6) 1.0203(5) 0.103(3) Uani 1 1 d . .
H67A H 0.143759 0.160023 1.047482 0.124 Uiso 1 1 calc R U
H67B H 0.200390 0.073211 1.026509 0.124 Uiso 1 1 calc R U
H67C H 0.080188 0.094323 1.034978 0.124 Uiso 1 1 calc R U

loop_
_atom_site_aniso_label
_atom_site_aniso_U_11
_atom_site_aniso_U_22
_atom_site_aniso_U_33
_atom_site_aniso_U_23
_atom_site_aniso_U_13
_atom_site_aniso_U_12
Cd1 0.02535(16) 0.03305(17) 0.03600(18) -0.01789(14) -0.00019(13) -0.00394(12)
Cd2 0.02754(17) 0.03864(19) 0.02702(17) -0.01345(13) 0.00085(12) -0.00435(13)
Br1 0.0431(3) 0.0592(3) 0.0498(3) -0.0276(3) -0.0034(2) -0.0026(2)
Br2 0.0629(4) 0.0701(4) 0.0435(3) -0.0252(3) -0.0024(3) 0.0074(3)
Cl3 0.0631(9) 0.0678(9) 0.0609(9) -0.0430(8) 0.0056(7) -0.0041(7)
Cl4 0.0959(17) 0.0772(15) 0.209(3) -0.0725(19) -0.033(2) 0.0000(13)
O1 0.0274(15) 0.0420(18) 0.0298(16) -0.0098(13) -0.0020(12) -0.0067(13)
O2 0.0268(15) 0.0373(17) 0.0434(18) -0.0178(14) 0.0028(13) -0.0051(13)
O3 0.0315(16) 0.0380(17) 0.0295(16) -0.0068(13) -0.0054(13) 0.0049(13)
O4 0.0461(19) 0.0337(17) 0.0278(16) -0.0107(13) -0.0027(14) 0.0091(14)
O5 0.0376(18) 0.0458(19) 0.0431(19) -0.0272(16) -0.0071(15) 0.0046(15)
O6 0.0276(16) 0.059(2) 0.046(2) -0.0214(17) 0.0079(15) -0.0053(16)
O7 0.0322(17) 0.060(2) 0.0409(19) -0.0128(17) 0.0005(15) -0.0208(16)
O8 0.0390(19) 0.055(2) 0.066(2) -0.035(2) 0.0093(18) -0.0223(17)
O9 0.0344(18) 0.048(2) 0.060(2) -0.0184(18) -0.0112(17) -0.0105(16)
O10 0.0313(19) 0.054(2) 0.080(3) -0.018(2) 0.0112(19) -0.0166(17)
O11 0.038(2) 0.070(3) 0.047(2) -0.0136(19) 0.0100(17) -0.0159(19)
O12 0.0327(18) 0.048(2) 0.065(2) -0.0270(18) -0.0054(17) 0.0072(15)
O13 0.0335(17) 0.0442(19) 0.0420(19) -0.0114(15) -0.0072(14) -0.0073(15)
O14 0.0342(17) 0.059(2) 0.0343(17) -0.0216(16) -0.0033(14) 0.0016(16)
O15 0.053(3) 0.055(3) 0.104(4) 0.018(3) -0.014(3) -0.023(2)
O16 0.053(2) 0.039(2) 0.065(3) 0.0047(18) -0.016(2) -0.0139(17)
O17 0.085(4) 0.353(14) 0.111(5) -0.155(8) 0.044(4) -0.084(7)
O18 0.057(3) 0.123(5) 0.084(4) -0.057(3) 0.013(3) -0.021(3)
O19 0.200(10) 0.064(4) 0.328(16) -0.062(7) -0.095(10) -0.006(5)
O20 0.074(3) 0.073(3) 0.078(3) -0.046(3) -0.010(3) -0.002(2)
O21 0.38(2) 0.218(14) 0.38(2) -0.218(16) 0.176(19) -0.073(14)
O22 0.208(12) 0.224(13) 0.329(18) -0.061(13) -0.183(13) -0.010(10)
O23 0.101(5) 0.087(5) 0.280(11) -0.058(6) -0.065(6) -0.035(4)
O24 0.149(7) 0.079(5) 0.250(11) -0.075(6) 0.034(7) -0.021(5)
N1 0.0253(17) 0.0270(17) 0.0321(18) -0.0106(14) -0.0014(14) -0.0029(14)
N2 0.0270(18) 0.040(2) 0.0328(19) -0.0158(16) 0.0040(15) -0.0077(16)
N3 0.0262(17) 0.0285(18) 0.0331(19) -0.0146(15) -0.0020(15) -0.0027(14)
N4 0.0229(17) 0.0352(19) 0.0328(19) -0.0156(15) 0.0025(14) -0.0066(14)
N5 0.0267(18) 0.036(2) 0.0303(19) -0.0118(15) -0.0043(15) -0.0039(15)
N6 0.0287(18) 0.037(2) 0.0275(18) -0.0149(15) 0.0015(15) -0.0030(15)
C1 0.025(2) 0.027(2) 0.040(2) -0.0113(18) 0.0023(18) -0.0005(16)
C2 0.027(2) 0.029(2) 0.039(2) -0.0153(18) 0.0013(18) -0.0038(17)
C3 0.029(2) 0.034(2) 0.052(3) -0.014(2) -0.006(2) -0.0080(19)
C4 0.031(2) 0.041(3) 0.058(3) -0.015(2) -0.003(2) -0.010(2)
C5 0.028(2) 0.034(2) 0.062(3) -0.010(2) 0.009(2) -0.0073(19)
C6 0.034(2) 0.031(2) 0.049(3) -0.009(2) 0.006(2) 0.0014(19)
C7 0.032(2) 0.041(2) 0.032(2) -0.0136(19) 0.0002(18) -0.0002(19)
C8 0.040(3) 0.037(2) 0.032(2) -0.0140(19) -0.0027(19) -0.005(2)
C9 0.027(2) 0.034(2) 0.032(2) -0.0056(18) -0.0051(17) -0.0042(18)
C10 0.031(2) 0.040(2) 0.024(2) -0.0084(18) 0.0015(17) -0.0111(19)
C11 0.033(2) 0.046(3) 0.041(3) -0.013(2) 0.006(2) -0.007(2)
C12 0.031(2) 0.052(3) 0.060(3) -0.007(3) 0.007(2) -0.011(2)
C13 0.034(3) 0.045(3) 0.060(3) -0.003(3) -0.006(2) -0.014(2)
C14 0.034(2) 0.038(3) 0.046(3) -0.008(2) -0.005(2) -0.008(2)
C15 0.030(2) 0.034(2) 0.030(2) -0.0146(18) -0.0057(17) -0.0032(18)
C16 0.032(2) 0.029(2) 0.028(2) -0.0099(17) -0.0009(17) -0.0057(17)
C17 0.039(2) 0.032(2) 0.030(2) -0.0131(18) -0.0030(19) -0.0056(19)
C18 0.035(2) 0.034(2) 0.029(2) -0.0086(18) -0.0074(18) -0.0028(18)
C19 0.028(2) 0.034(2) 0.029(2) -0.0077(18) -0.0040(17) -0.0003(17)
C20 0.032(2) 0.033(2) 0.028(2) -0.0094(17) 0.0012(17) 0.0013(18)
C21 0.034(2) 0.032(2) 0.031(2) -0.0116(18) 0.0008(18) -0.0059(18)
C22 0.028(2) 0.035(2) 0.035(2) -0.0151(19) -0.0040(18) -0.0060(18)
C23 0.028(2) 0.028(2) 0.028(2) -0.0098(16) -0.0005(17) -0.0059(16)
C24 0.028(2) 0.033(2) 0.028(2) -0.0104(17) 0.0008(17) -0.0027(17)
C25 0.035(3) 0.048(3) 0.038(3) -0.007(2) -0.005(2) -0.004(2)
C26 0.062(4) 0.033(3) 0.050(3) -0.014(2) 0.003(3) -0.002(2)
C27 0.053(3) 0.067(4) 0.056(3) -0.041(3) -0.023(3) 0.008(3)
C28 0.027(2) 0.034(2) 0.044(3) -0.020(2) 0.0031(19) -0.0050(18)
C29 0.031(2) 0.029(2) 0.030(2) -0.0116(17) 0.0012(17) -0.0059(17)
C30 0.031(2) 0.039(2) 0.041(3) -0.022(2) 0.0027(19) -0.0029(19)
C31 0.031(2) 0.042(3) 0.037(2) -0.018(2) 0.0055(19) -0.0043(19)
C32 0.026(2) 0.049(3) 0.029(2) -0.011(2) 0.0017(17) -0.0055(19)
C33 0.028(2) 0.046(3) 0.033(2) -0.010(2) -0.0018(18) -0.0097(19)
C34 0.033(2) 0.041(3) 0.042(3) -0.018(2) 0.003(2) -0.012(2)
C35 0.030(2) 0.040(3) 0.041(3) -0.019(2) 0.0075(19) -0.0078(19)
C36 0.029(2) 0.030(2) 0.028(2) -0.0080(17) 0.0011(17) -0.0074(17)
C37 0.026(2) 0.038(2) 0.031(2) -0.0111(18) -0.0009(17) -0.0046(18)
C38 0.052(4) 0.079(5) 0.064(4) -0.030(3) 0.028(3) -0.021(3)
C39 0.038(3) 0.056(3) 0.048(3) -0.011(2) -0.006(2) -0.017(2)
C40 0.046(3) 0.063(4) 0.106(6) -0.055(4) 0.016(3) -0.019(3)
C41 0.032(2) 0.055(3) 0.028(2) -0.017(2) -0.0004(18) -0.009(2)
C42 0.032(2) 0.037(2) 0.031(2) -0.0144(18) -0.0032(18) -0.0046(18)
C43 0.039(3) 0.040(2) 0.032(2) -0.0137(19) -0.0040(19) -0.010(2)
C44 0.035(2) 0.044(3) 0.045(3) -0.019(2) -0.009(2) -0.007(2)
C45 0.032(2) 0.031(2) 0.053(3) -0.014(2) -0.005(2) -0.0050(19)
C46 0.029(2) 0.036(3) 0.064(3) -0.011(2) 0.002(2) -0.011(2)
C47 0.039(3) 0.036(3) 0.047(3) -0.009(2) 0.005(2) -0.010(2)
C48 0.035(2) 0.036(2) 0.041(3) -0.011(2) -0.002(2) -0.0090(19)
C49 0.029(2) 0.034(2) 0.038(2) -0.0137(19) 0.0028(18) -0.0075(18)
C50 0.030(2) 0.029(2) 0.045(3) -0.0133(19) -0.0046(19) -0.0054(17)
C51 0.044(3) 0.069(4) 0.087(5) -0.039(4) -0.004(3) -0.019(3)
C52 0.035(3) 0.062(4) 0.085(5) -0.018(3) 0.014(3) -0.010(3)
C53 0.060(4) 0.109(6) 0.042(3) -0.017(3) 0.010(3) -0.035(4)
C54 0.033(2) 0.045(3) 0.033(2) -0.021(2) 0.0036(19) -0.004(2)
C55 0.033(2) 0.033(2) 0.035(2) -0.0169(19) 0.0017(18) -0.0069(18)
C56 0.038(2) 0.039(3) 0.039(3) -0.021(2) 0.009(2) -0.007(2)
C57 0.033(2) 0.037(2) 0.045(3) -0.018(2) 0.005(2) -0.0010(19)
C58 0.028(2) 0.035(2) 0.047(3) -0.013(2) 0.000(2) -0.0035(18)
C59 0.025(2) 0.038(2) 0.035(2) -0.0074(19) -0.0025(18) -0.0057(18)
C60 0.030(2) 0.044(3) 0.034(2) -0.013(2) 0.0025(18) -0.0088(19)
C61 0.025(2) 0.044(3) 0.036(2) -0.016(2) 0.0030(18) -0.0045(19)
C62 0.027(2) 0.034(2) 0.040(2) -0.0153(19) 0.0038(18) -0.0058(18)
C63 0.027(2) 0.032(2) 0.039(2) -0.0116(19) 0.0010(18) -0.0032(18)
C64 0.030(3) 0.072(4) 0.079(4) -0.026(3) 0.000(3) -0.002(3)
C65 0.069(4) 0.054(3) 0.052(3) -0.004(3) -0.018(3) -0.024(3)
C66 0.045(3) 0.060(3) 0.040(3) -0.025(3) -0.001(2) 0.005(3)
C67 0.143(9) 0.058(5) 0.101(7) -0.007(4) -0.036(6) -0.019(5)

loop_
_atom_type_symbol
_atom_type_description
_atom_type_scat_dispersion_real
_atom_type_scat_dispersion_imag
_atom_type_scat_source
C C 0.0033 0.0016
;
International Tables for Crystallography
(Vol. C, Tables 4.2.6.8 and 6.1.1.4)
;
H H 0.0000 0.0000
;
International Tables for Crystallography
(Vol. C, Table 6.1.1.4)
;
Cd Cd -0.8075 1.2024
;
International Tables for Crystallography
(Vol. C, Tables 4.2.6.8 and 6.1.1.4)
;
Cl Cl 0.1484 0.1585
;
International Tables for Crystallography
(Vol. C, Tables 4.2.6.8 and 6.1.1.4)
;
N N 0.0061 0.0033
;
International Tables for Crystallography
(Vol. C, Tables 4.2.6.8 and 6.1.1.4)
;
O O 0.0106 0.0060
;
International Tables for Crystallography
(Vol. C, Tables 4.2.6.8 and 6.1.1.4)
;
Br Br -0.2901 2.4595
;
International Tables for Crystallography
(Vol. C, Tables 4.2.6.8 and 6.1.1.4)
;

loop_
_geom_angle_atom_site_label_1
_geom_angle_atom_site_label_2
_geom_angle_atom_site_label_3
_geom_angle
N4 Cd1 N3 132.97(13)
N4 Cd1 O15 86.71(17)
N3 Cd1 O15 80.30(15)
N4 Cd1 N1 73.84(12)
N3 Cd1 N1 71.59(12)
O15 Cd1 N1 115.25(18)
N4 Cd1 Br1 112.41(9)
N3 Cd1 Br1 114.59(9)
O15 Cd1 Br1 104.39(16)
N1 Cd1 Br1 140.27(9)
O16 Cd2 N5 84.65(14)
O16 Cd2 N6 82.44(14)
N5 Cd2 N6 132.88(13)
O16 Cd2 N2 116.32(15)
N5 Cd2 N2 74.42(13)
N6 Cd2 N2 71.42(13)
O16 Cd2 Br2 102.97(12)
N5 Cd2 Br2 113.20(9)
N6 Cd2 Br2 113.84(9)
N2 Cd2 Br2 140.65(10)
O17 Cl3 O19 104.2(8)
O17 Cl3 O18 112.5(5)
O19 Cl3 O18 109.4(6)
O17 Cl3 O20 113.1(4)
O19 Cl3 O20 108.3(5)
O18 Cl3 O20 109.1(3)
O23 Cl4 O24 108.9(5)
O23 Cl4 O22 113.5(9)
O24 Cl4 O22 109.0(8)
O23 Cl4 O21 104.8(9)
O24 Cl4 O21 108.3(9)
O22 Cl4 O21 112.2(11)
C1 O1 C7 118.3(4)
C9 O2 C8 119.2(4)
C19 O3 C25 114.0(3)
C20 O4 C26 113.4(4)
C21 O5 C27 116.2(4)
C32 O6 C38 113.5(4)
C33 O7 C39 114.1(4)
C34 O8 C40 117.2(4)
C45 O9 C51 113.2(4)
C46 O10 C52 116.8(4)
C47 O11 C53 117.3(4)
C58 O12 C64 118.4(4)
C59 O13 C65 114.3(4)
C60 O14 C66 116.6(4)
C67 O16 Cd2 124.6(4)
C2 N1 C15 114.4(3)
C2 N1 C28 112.7(3)
C15 N1 C28 110.6(3)
C2 N1 Cd1 109.0(3)
C15 N1 Cd1 99.3(2)
C28 N1 Cd1 110.0(3)
C10 N2 C41 112.5(4)
C10 N2 C54 115.5(4)
C41 N2 C54 110.5(4)
C10 N2 Cd2 107.9(3)
C41 N2 Cd2 109.6(3)
C54 N2 Cd2 100.0(3)
C16 N3 C23 119.3(4)
C16 N3 Cd1 113.4(3)
C23 N3 Cd1 126.5(3)
C29 N4 C36 119.6(4)
C29 N4 Cd1 118.3(3)
C36 N4 Cd1 122.0(3)
C42 N5 C49 119.2(4)
C42 N5 Cd2 116.5(3)
C49 N5 Cd2 124.1(3)
C55 N6 C62 119.1(4)
C55 N6 Cd2 112.5(3)
C62 N6 Cd2 128.3(3)
O1 C1 C6 125.1(4)
O1 C1 C2 114.5(4)
C6 C1 C2 120.4(4)
C3 C2 C1 119.3(4)
C3 C2 N1 123.9(4)
C1 C2 N1 116.8(4)
C2 C3 C4 120.5(5)
C2 C3 H3 119.7
C4 C3 H3 119.7
C5 C4 C3 119.9(5)
C5 C4 H4 120.1
C3 C4 H4 120.1
C4 C5 C6 121.0(5)
C4 C5 H5 119.5
C6 C5 H5 119.5
C1 C6 C5 118.9(5)
C1 C6 H6 120.5
C5 C6 H6 120.5
O1 C7 C8 106.5(4)
O1 C7 H7A 110.4
C8 C7 H7A 110.4
O1 C7 H7B 110.4
C8 C7 H7B 110.4
H7A C7 H7B 108.6
O2 C8 C7 106.8(4)
O2 C8 H8A 110.4
C7 C8 H8A 110.4
O2 C8 H8B 110.4
C7 C8 H8B 110.4
H8A C8 H8B 108.6
O2 C9 C14 125.0(4)
O2 C9 C10 114.2(4)
C14 C9 C10 120.8(4)
C11 C10 C9 118.3(4)
C11 C10 N2 124.9(4)
C9 C10 N2 116.8(4)
C10 C11 C12 120.9(5)
C10 C11 H11 119.5
C12 C11 H11 119.5
C13 C12 C11 120.5(5)
C13 C12 H12 119.8
C11 C12 H12 119.8
C12 C13 C14 120.3(5)
C12 C13 H13 119.8
C14 C13 H13 119.8
C9 C14 C13 119.1(5)
C9 C14 H14 120.4
C13 C14 H14 120.4
N1 C15 C16 110.8(3)
N1 C15 H15A 109.5
C16 C15 H15A 109.5
N1 C15 H15B 109.5
C16 C15 H15B 109.5
H15A C15 H15B 108.1
N3 C16 C17 122.9(4)
N3 C16 C15 117.6(4)
C17 C16 C15 119.4(4)
C18 C17 C16 118.9(4)
C18 C17 H17 120.6
C16 C17 H17 120.6
C17 C18 C24 119.7(4)
C17 C18 H18 120.1
C24 C18 H18 120.1
O3 C19 C20 121.4(4)
O3 C19 C24 117.9(4)
C20 C19 C24 120.6(4)
O4 C20 C19 122.1(4)
O4 C20 C21 118.2(4)
C19 C20 C21 119.6(4)
O5 C21 C22 125.3(4)
O5 C21 C20 114.0(4)
C22 C21 C20 120.7(4)
C21 C22 C23 119.3(4)
C21 C22 H22 120.3
C23 C22 H22 120.3
N3 C23 C24 120.8(4)
N3 C23 C22 118.3(4)
C24 C23 C22 120.9(4)
C23 C24 C18 118.3(4)
C23 C24 C19 118.7(4)
C18 C24 C19 123.0(4)
O3 C25 H25A 109.5
O3 C25 H25B 109.5
H25A C25 H25B 109.5
O3 C25 H25C 109.5
H25A C25 H25C 109.5
H25B C25 H25C 109.5
O4 C26 H26A 109.5
O4 C26 H26B 109.5
H26A C26 H26B 109.5
O4 C26 H26C 109.5
H26A C26 H26C 109.5
H26B C26 H26C 109.5
O5 C27 H27A 109.5
O5 C27 H27B 109.5
H27A C27 H27B 109.5
O5 C27 H27C 109.5
H27A C27 H27C 109.5
H27B C27 H27C 109.5
N1 C28 C29 115.4(4)
N1 C28 H28A 108.4
C29 C28 H28A 108.4
N1 C28 H28B 108.4
C29 C28 H28B 108.4
H28A C28 H28B 107.5
N4 C29 C30 122.3(4)
N4 C29 C28 120.1(4)
C30 C29 C28 117.5(4)
C31 C30 C29 119.1(4)
C31 C30 H30 120.4
C29 C30 H30 120.4
C30 C31 C37 119.4(4)
C30 C31 H31 120.3
C37 C31 H31 120.3
O6 C32 C33 120.5(4)
O6 C32 C37 118.7(4)
C33 C32 C37 120.8(4)
C32 C33 O7 120.7(4)
C32 C33 C34 119.9(4)
O7 C33 C34 119.3(4)
C35 C34 O8 124.5(4)
C35 C34 C33 120.6(4)
O8 C34 C33 114.8(4)
C34 C35 C36 119.9(4)
C34 C35 H35 120.0
C36 C35 H35 120.0
N4 C36 C35 119.1(4)
N4 C36 C37 120.9(4)
C35 C36 C37 120.0(4)
C31 C37 C32 122.8(4)
C31 C37 C36 118.5(4)
C32 C37 C36 118.6(4)
O6 C38 H38A 109.5
O6 C38 H38B 109.5
H38A C38 H38B 109.5
O6 C38 H38C 109.5
H38A C38 H38C 109.5
H38B C38 H38C 109.5
O7 C39 H39A 109.5
O7 C39 H39B 109.5
H39A C39 H39B 109.5
O7 C39 H39C 109.5
H39A C39 H39C 109.5
H39B C39 H39C 109.5
O8 C40 H40A 109.5
O8 C40 H40B 109.5
H40A C40 H40B 109.5
O8 C40 H40C 109.5
H40A C40 H40C 109.5
H40B C40 H40C 109.5
N2 C41 C42 116.0(4)
N2 C41 H41A 108.3
C42 C41 H41A 108.3
N2 C41 H41B 108.3
C42 C41 H41B 108.3
H41A C41 H41B 107.4
N5 C42 C43 122.6(4)
N5 C42 C41 120.0(4)
C43 C42 C41 117.3(4)
C44 C43 C42 119.6(5)
C44 C43 H43 120.2
C42 C43 H43 120.2
C43 C44 C50 119.0(4)
C43 C44 H44 120.5
C50 C44 H44 120.5
C46 C45 O9 120.8(5)
C46 C45 C50 120.3(5)
O9 C45 C50 118.9(5)
C45 C46 O10 119.6(5)
C45 C46 C47 120.7(5)
O10 C46 C47 119.5(5)
O11 C47 C48 125.1(5)
O11 C47 C46 115.5(5)
C48 C47 C46 119.4(5)
C47 C48 C49 120.1(5)
C47 C48 H48 119.9
C49 C48 H48 119.9
N5 C49 C48 119.0(4)
N5 C49 C50 120.7(4)
C48 C49 C50 120.3(4)
C49 C50 C45 119.1(4)
C49 C50 C44 118.8(4)
C45 C50 C44 122.1(4)
O9 C51 H51A 109.5
O9 C51 H51B 109.5
H51A C51 H51B 109.5
O9 C51 H51C 109.5
H51A C51 H51C 109.5
H51B C51 H51C 109.5
O10 C52 H52A 109.5
O10 C52 H52B 109.5
H52A C52 H52B 109.5
O10 C52 H52C 109.5
H52A C52 H52C 109.5
H52B C52 H52C 109.5
O11 C53 H53A 109.5
O11 C53 H53B 109.5
H53A C53 H53B 109.5
O11 C53 H53C 109.5
H53A C53 H53C 109.5
H53B C53 H53C 109.5
N2 C54 C55 111.2(4)
N2 C54 H54A 109.4
C55 C54 H54A 109.4
N2 C54 H54B 109.4
C55 C54 H54B 109.4
H54A C54 H54B 108.0
N6 C55 C56 122.9(4)
N6 C55 C54 116.9(4)
C56 C55 C54 120.3(4)
C57 C56 C55 118.8(4)
C57 C56 H56 120.6
C55 C56 H56 120.6
C56 C57 C63 120.2(4)
C56 C57 H57 119.9
C63 C57 H57 119.9
C59 C58 O12 123.8(4)
C59 C58 C63 120.5(4)
O12 C58 C63 115.7(4)
C58 C59 O13 122.1(4)
C58 C59 C60 119.3(4)
O13 C59 C60 118.6(4)
O14 C60 C61 125.0(4)
O14 C60 C59 113.2(4)
C61 C60 C59 121.8(4)
C60 C61 C62 119.2(4)
C60 C61 H61 120.4
C62 C61 H61 120.4
N6 C62 C61 118.8(4)
N6 C62 C63 120.9(4)
C61 C62 C63 120.2(4)
C57 C63 C62 118.0(4)
C57 C63 C58 122.9(4)
C62 C63 C58 119.0(4)
O12 C64 H64A 109.5
O12 C64 H64B 109.5
H64A C64 H64B 109.5
O12 C64 H64C 109.5
H64A C64 H64C 109.5
H64B C64 H64C 109.5
O13 C65 H65A 109.5
O13 C65 H65B 109.5
H65A C65 H65B 109.5
O13 C65 H65C 109.5
H65A C65 H65C 109.5
H65B C65 H65C 109.5
O14 C66 H66A 109.5
O14 C66 H66B 109.5
H66A C66 H66B 109.5
O14 C66 H66C 109.5
H66A C66 H66C 109.5
H66B C66 H66C 109.5
O16 C67 H67A 109.5
O16 C67 H67B 109.5
H67A C67 H67B 109.5
O16 C67 H67C 109.5
H67A C67 H67C 109.5
H67B C67 H67C 109.5

loop_
_geom_bond_atom_site_label_1
_geom_bond_atom_site_label_2
_geom_bond_distance
Cd1 N4 2.297(4)
Cd1 N3 2.317(4)
Cd1 O15 2.340(4)
Cd1 N1 2.435(4)
Cd1 Br1 2.5345(8)
Cd2 O16 2.315(4)
Cd2 N5 2.320(4)
Cd2 N6 2.354(4)
Cd2 N2 2.409(4)
Cd2 Br2 2.5151(8)
Cl3 O17 1.352(7)
Cl3 O19 1.385(8)
Cl3 O18 1.413(5)
Cl3 O20 1.421(5)
Cl4 O23 1.341(7)
Cl4 O24 1.400(8)
Cl4 O22 1.403(11)
Cl4 O21 1.420(13)
O1 C1 1.377(5)
O1 C7 1.432(5)
O2 C9 1.373(5)
O2 C8 1.435(5)
O3 C19 1.378(5)
O3 C25 1.447(6)
O4 C20 1.376(5)
O4 C26 1.434(6)
O5 C21 1.352(5)
O5 C27 1.427(6)
O6 C32 1.367(6)
O6 C38 1.431(7)
O7 C33 1.385(6)
O7 C39 1.424(6)
O8 C34 1.362(6)
O8 C40 1.425(7)
O9 C45 1.377(6)
O9 C51 1.428(7)
O10 C46 1.396(6)
O10 C52 1.411(7)
O11 C47 1.355(6)
O11 C53 1.422(8)
O12 C58 1.372(6)
O12 C64 1.428(7)
O13 C59 1.372(5)
O13 C65 1.411(7)
O14 C60 1.360(6)
O14 C66 1.434(6)
O16 C67 1.467(10)
N1 C2 1.447(6)
N1 C15 1.481(5)
N1 C28 1.486(5)
N2 C10 1.431(6)
N2 C41 1.476(6)
N2 C54 1.485(6)
N3 C16 1.317(5)
N3 C23 1.385(5)
N4 C29 1.325(5)
N4 C36 1.366(6)
N5 C42 1.323(6)
N5 C49 1.378(6)
N6 C55 1.337(6)
N6 C62 1.371(6)
C1 C6 1.384(7)
C1 C2 1.409(7)
C2 C3 1.382(6)
C3 C4 1.389(7)
C3 H3 0.9500
C4 C5 1.373(8)
C4 H4 0.9500
C5 C6 1.401(7)
C5 H5 0.9500
C6 H6 0.9500
C7 C8 1.509(7)
C7 H7A 0.9900
C7 H7B 0.9900
C8 H8A 0.9900
C8 H8B 0.9900
C9 C14 1.390(7)
C9 C10 1.414(6)
C10 C11 1.380(7)
C11 C12 1.390(8)
C11 H11 0.9500
C12 C13 1.369(8)
C12 H12 0.9500
C13 C14 1.397(7)
C13 H13 0.9500
C14 H14 0.9500
C15 C16 1.518(6)
C15 H15A 0.9900
C15 H15B 0.9900
C16 C17 1.411(6)
C17 C18 1.371(6)
C17 H17 0.9500
C18 C24 1.413(6)
C18 H18 0.9500
C19 C20 1.380(6)
C19 C24 1.417(6)
C20 C21 1.434(6)
C21 C22 1.373(6)
C22 C23 1.411(6)
C22 H22 0.9500
C23 C24 1.411(6)
C25 H25A 0.9800
C25 H25B 0.9800
C25 H25C 0.9800
C26 H26A 0.9800
C26 H26B 0.9800
C26 H26C 0.9800
C27 H27A 0.9800
C27 H27B 0.9800
C27 H27C 0.9800
C28 C29 1.513(6)
C28 H28A 0.9900
C28 H28B 0.9900
C29 C30 1.414(6)
C30 C31 1.378(7)
C30 H30 0.9500
C31 C37 1.399(6)
C31 H31 0.9500
C32 C33 1.372(7)
C32 C37 1.414(7)
C33 C34 1.434(7)
C34 C35 1.362(7)
C35 C36 1.420(6)
C35 H35 0.9500
C36 C37 1.424(6)
C38 H38A 0.9800
C38 H38B 0.9800
C38 H38C 0.9800
C39 H39A 0.9800
C39 H39B 0.9800
C39 H39C 0.9800
C40 H40A 0.9800
C40 H40B 0.9800
C40 H40C 0.9800
C41 C42 1.510(7)
C41 H41A 0.9900
C41 H41B 0.9900
C42 C43 1.408(6)
C43 C44 1.363(7)
C43 H43 0.9500
C44 C50 1.413(7)
C44 H44 0.9500
C45 C46 1.361(8)
C45 C50 1.412(7)
C46 C47 1.433(8)
C47 C48 1.376(7)
C48 C49 1.403(7)
C48 H48 0.9500
C49 C50 1.409(6)
C51 H51A 0.9800
C51 H51B 0.9800
C51 H51C 0.9800
C52 H52A 0.9800
C52 H52B 0.9800
C52 H52C 0.9800
C53 H53A 0.9800
C53 H53B 0.9800
C53 H53C 0.9800
C54 C55 1.514(6)
C54 H54A 0.9900
C54 H54B 0.9900
C55 C56 1.401(7)
C56 C57 1.370(7)
C56 H56 0.9500
C57 C63 1.405(7)
C57 H57 0.9500
C58 C59 1.365(7)
C58 C63 1.425(7)
C59 C60 1.428(6)
C60 C61 1.371(7)
C61 C62 1.401(6)
C61 H61 0.9500
C62 C63 1.422(6)
C64 H64A 0.9800
C64 H64B 0.9800
C64 H64C 0.9800
C65 H65A 0.9800
C65 H65B 0.9800
C65 H65C 0.9800
C66 H66A 0.9800
C66 H66B 0.9800
C66 H66C 0.9800
C67 H67A 0.9800
C67 H67B 0.9800
C67 H67C 0.9800

loop_
_geom_torsion_atom_site_label_1
_geom_torsion_atom_site_label_2
_geom_torsion_atom_site_label_3
_geom_torsion_atom_site_label_4
_geom_torsion
C7 O1 C1 C6 -2.2(6)
C7 O1 C1 C2 176.8(4)
O1 C1 C2 C3 178.7(4)
C6 C1 C2 C3 -2.2(6)
O1 C1 C2 N1 -3.1(5)
C6 C1 C2 N1 176.1(4)
C15 N1 C2 C3 17.6(6)
C28 N1 C2 C3 -109.8(5)
Cd1 N1 C2 C3 127.7(4)
C15 N1 C2 C1 -160.5(4)
C28 N1 C2 C1 72.1(5)
Cd1 N1 C2 C1 -50.4(4)
C1 C2 C3 C4 1.2(7)
N1 C2 C3 C4 -176.9(4)
C2 C3 C4 C5 0.0(7)
C3 C4 C5 C6 -0.3(8)
O1 C1 C6 C5 -179.2(4)
C2 C1 C6 C5 1.8(7)
C4 C5 C6 C1 -0.6(7)
C1 O1 C7 C8 168.5(4)
C9 O2 C8 C7 167.5(4)
O1 C7 C8 O2 -75.6(4)
C8 O2 C9 C14 -0.8(7)
C8 O2 C9 C10 178.6(4)
O2 C9 C10 C11 179.8(4)
C14 C9 C10 C11 -0.7(7)
O2 C9 C10 N2 -2.3(6)
C14 C9 C10 N2 177.1(4)
C41 N2 C10 C11 -112.0(5)
C54 N2 C10 C11 16.2(6)
Cd2 N2 C10 C11 127.0(4)
C41 N2 C10 C9 70.3(5)
C54 N2 C10 C9 -161.5(4)
Cd2 N2 C10 C9 -50.7(4)
C9 C10 C11 C12 0.3(7)
N2 C10 C11 C12 -177.3(5)
C10 C11 C12 C13 0.6(9)
C11 C12 C13 C14 -1.2(9)
O2 C9 C14 C13 179.5(5)
C10 C9 C14 C13 0.1(7)
C12 C13 C14 C9 0.9(8)
C2 N1 C15 C16 62.7(5)
C28 N1 C15 C16 -168.8(4)
Cd1 N1 C15 C16 -53.2(4)
C23 N3 C16 C17 -2.3(7)
Cd1 N3 C16 C17 -173.3(4)
C23 N3 C16 C15 176.0(4)
Cd1 N3 C16 C15 5.1(5)
N1 C15 C16 N3 36.7(6)
N1 C15 C16 C17 -144.9(4)
N3 C16 C17 C18 2.8(7)
C15 C16 C17 C18 -175.5(4)
C16 C17 C18 C24 -0.5(7)
C25 O3 C19 C20 -68.2(6)
C25 O3 C19 C24 114.3(5)
C26 O4 C20 C19 -70.5(6)
C26 O4 C20 C21 112.4(5)
O3 C19 C20 O4 1.5(7)
C24 C19 C20 O4 179.0(4)
O3 C19 C20 C21 178.6(4)
C24 C19 C20 C21 -3.9(7)
C27 O5 C21 C22 -3.0(7)
C27 O5 C21 C20 177.8(5)
O4 C20 C21 O5 0.3(6)
C19 C20 C21 O5 -176.9(4)
O4 C20 C21 C22 -178.9(4)
C19 C20 C21 C22 3.9(7)
O5 C21 C22 C23 179.7(4)
C20 C21 C22 C23 -1.2(7)
C16 N3 C23 C24 -0.6(6)
Cd1 N3 C23 C24 169.1(3)
C16 N3 C23 C22 179.7(4)
Cd1 N3 C23 C22 -10.6(6)
C21 C22 C23 N3 178.3(4)
C21 C22 C23 C24 -1.5(7)
N3 C23 C24 C18 2.7(7)
C22 C23 C24 C18 -177.5(4)
N3 C23 C24 C19 -178.3(4)
C22 C23 C24 C19 1.4(7)
C17 C18 C24 C23 -2.2(7)
C17 C18 C24 C19 178.9(5)
O3 C19 C24 C23 178.9(4)
C20 C19 C24 C23 1.3(7)
O3 C19 C24 C18 -2.2(7)
C20 C19 C24 C18 -179.8(5)
C2 N1 C28 C29 -138.0(4)
C15 N1 C28 C29 92.6(5)
Cd1 N1 C28 C29 -16.1(5)
C36 N4 C29 C30 -0.8(7)
Cd1 N4 C29 C30 175.5(3)
C36 N4 C29 C28 176.2(4)
Cd1 N4 C29 C28 -7.5(5)
N1 C28 C29 N4 16.7(6)
N1 C28 C29 C30 -166.2(4)
N4 C29 C30 C31 0.2(7)
C28 C29 C30 C31 -176.9(4)
C29 C30 C31 C37 -0.6(7)
C38 O6 C32 C33 -83.8(6)
C38 O6 C32 C37 97.3(6)
O6 C32 C33 O7 5.9(7)
C37 C32 C33 O7 -175.2(4)
O6 C32 C33 C34 -176.4(4)
C37 C32 C33 C34 2.5(7)
C39 O7 C33 C32 -104.5(5)
C39 O7 C33 C34 77.9(6)
C40 O8 C34 C35 3.5(8)
C40 O8 C34 C33 -178.5(5)
C32 C33 C34 C35 -2.6(7)
O7 C33 C34 C35 175.0(5)
C32 C33 C34 O8 179.3(5)
O7 C33 C34 O8 -3.0(7)
O8 C34 C35 C36 178.4(5)
C33 C34 C35 C36 0.5(8)
C29 N4 C36 C35 -178.4(4)
Cd1 N4 C36 C35 5.5(6)
C29 N4 C36 C37 1.9(6)
Cd1 N4 C36 C37 -174.3(3)
C34 C35 C36 N4 -178.0(4)
C34 C35 C36 C37 1.7(7)
C30 C31 C37 C32 -178.5(5)
C30 C31 C37 C36 1.6(7)
O6 C32 C37 C31 -1.2(7)
C33 C32 C37 C31 179.9(5)
O6 C32 C37 C36 178.7(4)
C33 C32 C37 C36 -0.2(7)
N4 C36 C37 C31 -2.3(7)
C35 C36 C37 C31 178.0(4)
N4 C36 C37 C32 177.9(4)
C35 C36 C37 C32 -1.9(6)
C10 N2 C41 C42 -139.7(4)
C54 N2 C41 C42 89.6(5)
Cd2 N2 C41 C42 -19.6(5)
C49 N5 C42 C43 -1.2(7)
Cd2 N5 C42 C43 173.5(4)
C49 N5 C42 C41 174.6(4)
Cd2 N5 C42 C41 -10.7(6)
N2 C41 C42 N5 21.5(6)
N2 C41 C42 C43 -162.5(4)
N5 C42 C43 C44 0.1(7)
C41 C42 C43 C44 -175.8(5)
C42 C43 C44 C50 -0.1(7)
C51 O9 C45 C46 -82.2(6)
C51 O9 C45 C50 99.7(6)
O9 C45 C46 O10 7.5(7)
C50 C45 C46 O10 -174.5(4)
O9 C45 C46 C47 -176.4(4)
C50 C45 C46 C47 1.7(7)
C52 O10 C46 C45 -110.4(6)
C52 O10 C46 C47 73.4(7)
C53 O11 C47 C48 -3.2(8)
C53 O11 C47 C46 176.6(6)
C45 C46 C47 O11 178.6(5)
O10 C46 C47 O11 -5.3(7)
C45 C46 C47 C48 -1.6(8)
O10 C46 C47 C48 174.5(5)
O11 C47 C48 C49 -179.8(5)
C46 C47 C48 C49 0.4(7)
C42 N5 C49 C48 -177.4(4)
Cd2 N5 C49 C48 8.3(6)
C42 N5 C49 C50 2.4(6)
Cd2 N5 C49 C50 -171.9(3)
C47 C48 C49 N5 -179.4(4)
C47 C48 C49 C50 0.8(7)
N5 C49 C50 C45 179.5(4)
C48 C49 C50 C45 -0.8(7)
N5 C49 C50 C44 -2.4(7)
C48 C49 C50 C44 177.4(4)
C46 C45 C50 C49 -0.5(7)
O9 C45 C50 C49 177.6(4)
C46 C45 C50 C44 -178.5(5)
O9 C45 C50 C44 -0.5(7)
C43 C44 C50 C49 1.2(7)
C43 C44 C50 C45 179.3(5)
C10 N2 C54 C55 60.8(5)
C41 N2 C54 C55 -170.1(4)
Cd2 N2 C54 C55 -54.6(4)
C62 N6 C55 C56 1.0(7)
Cd2 N6 C55 C56 -174.5(4)
C62 N6 C55 C54 -179.0(4)
Cd2 N6 C55 C54 5.5(5)
N2 C54 C55 N6 36.4(6)
N2 C54 C55 C56 -143.6(4)
N6 C55 C56 C57 1.0(7)
C54 C55 C56 C57 -178.9(5)
C55 C56 C57 C63 -3.2(7)
C64 O12 C58 C59 -51.0(7)
C64 O12 C58 C63 130.4(5)
O12 C58 C59 O13 5.9(8)
C63 C58 C59 O13 -175.5(4)
O12 C58 C59 C60 -176.9(5)
C63 C58 C59 C60 1.6(7)
C65 O13 C59 C58 -93.9(6)
C65 O13 C59 C60 89.0(6)
C66 O14 C60 C61 0.3(7)
C66 O14 C60 C59 -179.9(5)
C58 C59 C60 O14 178.3(4)
O13 C59 C60 O14 -4.4(6)
C58 C59 C60 C61 -1.8(8)
O13 C59 C60 C61 175.4(4)
O14 C60 C61 C62 -179.9(5)
C59 C60 C61 C62 0.3(8)
C55 N6 C62 C61 176.3(4)
Cd2 N6 C62 C61 -9.0(6)
C55 N6 C62 C63 -1.0(7)
Cd2 N6 C62 C63 173.8(3)
C60 C61 C62 N6 -175.8(4)
C60 C61 C62 C63 1.4(7)
C56 C57 C63 C62 3.2(7)
C56 C57 C63 C58 -173.4(5)
N6 C62 C63 C57 -1.1(7)
C61 C62 C63 C57 -178.3(5)
N6 C62 C63 C58 175.6(4)
C61 C62 C63 C58 -1.6(7)
C59 C58 C63 C57 176.6(5)
O12 C58 C63 C57 -4.8(7)
C59 C58 C63 C62 0.0(7)
O12 C58 C63 C62 178.7(4)
